data_7229883
loop_
_publ_author_name
'Wong, Lawrence W.-Y.'
'Au Yeung, Alex S.-F.'
'Tam, Gemma S.-S.'
'Kan, Jack W.-H.'
'Sung, Herman H.-Y.'
'Sheong, Fu Kit'
'Lin, Zhenyang'
'Williams, Ian D.'

_publ_section_title
;
 Isolation and enantiostability of the B-chiral bis(salicylato)borate
 anions [BR(Sal)2] and [BS(Sal)2]
;
_journal_issue 3
_journal_name_full 'RSC Advances'
_journal_page_first 1451
_journal_paper_doi 10.1039/C7RA11997F
_journal_volume 8
_journal_year 2018
_chemical_absolute_configuration ad
_chemical_formula_moiety 'C14 H8 B O6, C16 H36 N'
_chemical_formula_sum 'C30 H44 B N O6'
_chemical_formula_weight 525.47
_chemical_name_systematic
;
 ? 
;
_space_group_crystal_system monoclinic
_space_group_IT_number 4
_space_group_name_Hall 'P 2yb'
_space_group_name_H-M_alt 'P 1 21 1'
_symmetry_space_group_name_Hall 'P 2yb'
_symmetry_space_group_name_H-M 'P 1 21 1'
_atom_sites_solution_hydrogens geom
_atom_sites_solution_primary direct
_audit_creation_date 2017-10-20
_audit_creation_method
;
Olex2 1.2
(compiled 2017.08.10 svn.r3458 for OlexSys, GUI svn.r5381)
;
_audit_update_record
;
2017-10-24 deposited with the CCDC.
2017-12-18 downloaded from the CCDC.
;
_cell_angle_alpha 90
_cell_angle_beta 110.1708(19)
_cell_angle_gamma 90
_cell_formula_units_Z 2
_cell_length_a 9.49961(15)
_cell_length_b 13.42524(18)
_cell_length_c 12.0837(2)
_cell_measurement_reflns_used 9687
_cell_measurement_temperature 100.00(10)
_cell_measurement_theta_max 75.3900
_cell_measurement_theta_min 3.8890
_cell_volume 1446.57(4)
_computing_cell_refinement 'CrysAlisPro 1.171.38.46 (Rigaku OD, 2015)'
_computing_data_collection 'CrysAlisPro 1.171.38.46 (Rigaku OD, 2015)'
_computing_data_reduction 'CrysAlisPro 1.171.38.46 (Rigaku OD, 2015)'
_computing_molecular_graphics 'Olex2 (Dolomanov et al., 2009)'
_computing_publication_material 'Olex2 (Dolomanov et al., 2009)'
_computing_structure_refinement 'ShelXL (Sheldrick, 2015)'
_computing_structure_solution 'ShelXS (Sheldrick, 2008)'
_diffrn_ambient_environment N~2~
_diffrn_ambient_temperature 100.00(10)
_diffrn_detector 'CCD plate'
_diffrn_detector_area_resol_mean 10.3577
_diffrn_detector_type Atlas
_diffrn_measured_fraction_theta_full 0.996
_diffrn_measured_fraction_theta_max 0.996
_diffrn_measurement_details
;
List of Runs (angles in degrees, time in seconds):

  # Type    Start    End  Width  t~exp~   \w     \q     \k     \f   Frames
#--------------------------------------------------------------------------
  1  \w     80.00 106.00   1.00    8.00    --  110.57  61.00 150.00   26
  2  \w     19.00  58.00   1.00    2.00    --   40.57  37.00  60.00   39
  3  \w     90.00 116.00   1.00    2.00    --   40.57  77.00  90.00   26
  4  \w     81.00 168.00   1.00    8.00    --  110.57  61.00 120.00   87
  5  \w    141.00 167.00   1.00    8.00    --  110.57  77.00  90.00   26
  6  \w    119.00 177.00   1.00    8.00    --  110.57  77.00 -30.00   58
  7  \w    116.00 142.00   1.00    8.00    --  110.57  59.00-157.19   26
  8  \w     83.00 109.00   1.00    8.00    --  110.57  62.00-171.81   26
  9  \w     81.00 109.00   1.00    8.00    --  110.57  59.00-157.19   28
 10  \w     80.00 115.00   1.00    8.00    --  110.57  62.00-128.15   35
 11  \w     80.00 107.00   1.00    8.00    --  110.57  61.00 -60.00   27
 12  \w     82.00 178.00   1.00    8.00    --  110.57  61.00 -90.00   96
 13  \w     80.00 111.00   1.00    8.00    --  110.57  61.00  60.00   31
 14  \w     78.00 105.00   1.00    8.00    --  110.57  77.00   0.00   27
 15  \w     77.00 103.00   1.00    8.00    --  110.57  77.00 -30.00   26
 16  \w     83.00 114.00   1.00    8.00    --  110.57  61.00   0.00   31
 17  \w     80.00 126.00   1.00    8.00    --  110.57  61.00  30.00   46
 18  \w     80.00 106.00   1.00    8.00    --  110.57  61.00  90.00   26
 19  \w     81.00 175.00   1.00    8.00    --  110.57  58.00  74.14   94
 20  \w     77.00 178.00   1.00    8.00    --  110.57  77.00 150.00  101
 21  \w     82.00 108.00   1.00    8.00    --  110.57  61.00 -30.00   26
 22  \w     82.00 147.00   1.00    8.00    --  110.57  59.00  15.18   65
 23  \w     77.00 103.00   1.00    8.00    --  110.57  77.00  90.00   26
 24  \w     77.00 103.00   1.00    8.00    --  110.57  77.00 120.00   26
 25  \w     77.00 166.00   1.00    8.00    --  110.57  77.00  30.00   89
 26  \w     78.00 174.00   1.00    8.00    --  110.57  70.00-153.53   96
 27  \w     77.00 103.00   1.00    8.00    --  110.57  75.00-130.40   26
 28  \w     77.00 103.00   1.00    8.00    --  110.57  77.00 -90.00   26
 29  \w     77.00 161.00   1.00    8.00    --  110.57  77.00 -60.00   84
 30  \w     77.00 175.00   1.00    8.00    --  110.57  77.00-120.00   98
 31  \w     80.00 106.00   1.00    8.00    --  110.57  61.00-180.00   26
 32  \w     21.00  66.00   1.00    2.00    --   40.57  57.00 -90.00   45
 33  \w     15.00  56.00   1.00    2.00    --   40.57  77.00   0.00   41
 34  \w      7.00 104.00   1.00    2.00    --   40.57  77.00 -60.00   97
 35  \w     11.00  52.00   1.00    2.00    --   40.57  57.00-180.00   41
 36  \w     10.00 112.00   1.00    2.00    --   40.57  77.00-180.00  102
 37  \w     33.00  86.00   1.00    8.00    --  110.57 -94.00 -60.00   53
 38  \w     51.00 122.00   1.00    8.00    --  110.57-125.00  30.00   71
 39  \w     82.00 108.00   1.00    8.00    --  110.57 -94.00 150.00   26
 40  \w     58.00 144.00   1.00    8.00    --  110.57 -77.00  60.00   86
 41  \w     33.00  98.00   1.00    2.00    --   40.57-125.00 -90.00   65
 42  \w     26.00  97.00   1.00    8.00    --  110.57 -94.00-120.00   71
 43  \w     29.00 103.00   1.00    8.00    --  110.57 -94.00  60.00   74
 44  \w     29.00  54.00   1.00    8.00    --  110.57 -94.00 150.00   25
 45  \w      7.00  79.00   1.00    2.00    --   40.57  77.00  90.00   72
 46  \w    -35.00  -9.00   1.00    2.00    --  -40.57 -77.00  90.00   26
 47  \w    -63.00  32.00   1.00    2.00    --  -40.57  57.00  90.00   95
 48  \w    -70.00   9.00   1.00    2.00    --  -40.57  57.00   0.00   79
 49  \w    -67.00  30.00   1.00    2.00    --  -40.57  57.00-150.00   97
 50  \w   -119.00 -56.00   1.00    2.00    --  -40.57 -77.00  90.00   63
;
_diffrn_measurement_device 'four-circle diffractometer'
_diffrn_measurement_device_type 'SuperNova, Dual, Cu at zero, Atlas'
_diffrn_measurement_method '\w scans'
_diffrn_orient_matrix_type 'CrysAlisPro convention (1999,Acta A55,543-557)'
_diffrn_orient_matrix_UB_11 0.1222214000
_diffrn_orient_matrix_UB_12 -0.0811002000
_diffrn_orient_matrix_UB_13 0.0307505000
_diffrn_orient_matrix_UB_21 0.1095257000
_diffrn_orient_matrix_UB_22 0.0714820000
_diffrn_orient_matrix_UB_23 0.0880284000
_diffrn_orient_matrix_UB_31 -0.0538631000
_diffrn_orient_matrix_UB_32 -0.0384048000
_diffrn_orient_matrix_UB_33 0.0987985000
_diffrn_radiation_monochromator mirror
_diffrn_radiation_probe x-ray
_diffrn_radiation_type CuK\a
_diffrn_radiation_wavelength 1.54184
_diffrn_reflns_av_R_equivalents 0.0393
_diffrn_reflns_av_unetI/netI 0.0330
_diffrn_reflns_Laue_measured_fraction_full 0.996
_diffrn_reflns_Laue_measured_fraction_max 0.996
_diffrn_reflns_limit_h_max 11
_diffrn_reflns_limit_h_min -11
_diffrn_reflns_limit_k_max 16
_diffrn_reflns_limit_k_min -16
_diffrn_reflns_limit_l_max 14
_diffrn_reflns_limit_l_min -14
_diffrn_reflns_number 21361
_diffrn_reflns_point_group_measured_fraction_full 0.994
_diffrn_reflns_point_group_measured_fraction_max 0.994
_diffrn_reflns_theta_full 66.500
_diffrn_reflns_theta_max 67.500
_diffrn_reflns_theta_min 3.897
_diffrn_source 'micro-focus sealed X-ray tube'
_diffrn_source_current 0.80
_diffrn_source_power 0.040
_diffrn_source_target Cu
_diffrn_source_type 'SuperNova (Cu) X-ray Source'
_diffrn_source_voltage 50
_exptl_absorpt_coefficient_mu 0.659
_exptl_absorpt_correction_T_max 1.00000
_exptl_absorpt_correction_T_min 0.97320
_exptl_absorpt_correction_type multi-scan
_exptl_absorpt_process_details
;
CrysAlisPro 1.171.38.46 (Rigaku Oxford Diffraction, 2015)
Empirical absorption correction using spherical harmonics,
 implemented in SCALE3 ABSPACK scaling algorithm.
;
_exptl_crystal_colour colourless
_exptl_crystal_colour_primary colourless
_exptl_crystal_density_diffrn 1.206
_exptl_crystal_density_method 'not measured'
_exptl_crystal_description block
_exptl_crystal_F_000 568
_exptl_crystal_size_max 0.03
_exptl_crystal_size_mid 0.02
_exptl_crystal_size_min 0.02
_refine_diff_density_max 0.120
_refine_diff_density_min -0.149
_refine_diff_density_rms 0.029
_refine_ls_abs_structure_details
;
 Flack x determined using 2232 quotients [(I+)-(I-)]/[(I+)+(I-)]
 (Parsons, Flack and Wagner, Acta Cryst. B69 (2013) 249-259).
;
_refine_ls_abs_structure_Flack -0.04(7)
_refine_ls_extinction_method none
_refine_ls_goodness_of_fit_ref 1.008
_refine_ls_hydrogen_treatment constr
_refine_ls_matrix_type full
_refine_ls_number_parameters 347
_refine_ls_number_reflns 5194
_refine_ls_number_restraints 1
_refine_ls_restrained_S_all 1.008
_refine_ls_R_factor_all 0.0305
_refine_ls_R_factor_gt 0.0277
_refine_ls_shift/su_max 0.001
_refine_ls_shift/su_mean 0.000
_refine_ls_structure_factor_coef Fsqd
_refine_ls_weighting_details 'w=1/[\s^2^(Fo^2^)+(0.0338P)^2^+0.0761P] where P=(Fo^2^+2Fc^2^)/3'
_refine_ls_weighting_scheme calc
_refine_ls_wR_factor_gt 0.0631
_refine_ls_wR_factor_ref 0.0643
_reflns_Friedel_coverage 0.907
_reflns_Friedel_fraction_full 0.992
_reflns_Friedel_fraction_max 0.992
_reflns_number_gt 4937
_reflns_number_total 5194
_reflns_threshold_expression 'I > 2\s(I)'
_cod_data_source_file c7ra11997f2.cif
_cod_data_source_block lawr111b
_cod_original_cell_volume 1446.58(4)
_cod_database_code 7229883
_shelx_shelxl_version_number 2014/7
_shelx_space_group_comment
;
The symmetry employed for this shelxl refinement is uniquely defined
by the following loop, which should always be used as a source of
symmetry information in preference to the above space-group names.
They are only intended as comments.
;
_reflns_odcompleteness_completeness 100.00
_reflns_odcompleteness_iscentric 1
_reflns_odcompleteness_theta 68.13
_olex2_refinement_description
;
1. Fixed Uiso
 At 1.2 times of:
  All C(H) groups, All C(H,H) groups
 At 1.5 times of:
  All C(H,H,H) groups
2.a Secondary CH2 refined with riding coordinates:
 C1(H1A,H1B), C2(H2A,H2B), C3(H3A,H3B), C5(H5A,H5B), C6(H6A,H6B), C7(H7A,H7B),
 C31(H31A,H31B), C32(H32A,H32B), C33(H33A,H33B), C35(H35A,H35B), C36(H36A,H36B),
  C37(H37A,H37B)
2.b Aromatic/amide H refined with riding coordinates:
 C13(H13), C14(H14), C15(H15), C16(H16), C23(H23), C24(H24), C25(H25), C26(H26)
2.c Idealised Me refined as rotating group:
 C4(H4A,H4B,H4C), C8(H8A,H8B,H8C), C34(H34A,H34B,H34C), C38(H38A,H38B,H38C)
;
_olex2_date_sample_data_collection 2017-08-15
_olex2_submission_special_instructions 'No special instructions were received'
_oxdiff_exptl_absorpt_empirical_details
;
Empirical correction (ABSPACK) includes:
- Absorption correction using spherical harmonics
- Frame scaling
;
_oxdiff_exptl_absorpt_empirical_full_max 1.074
_oxdiff_exptl_absorpt_empirical_full_min 0.955

loop_
_space_group_symop_operation_xyz
'x, y, z'
'-x, y+1/2, -z'

loop_
_atom_site_label
_atom_site_type_symbol
_atom_site_fract_x
_atom_site_fract_y
_atom_site_fract_z
_atom_site_U_iso_or_equiv
_atom_site_adp_type
_atom_site_occupancy
_atom_site_site_symmetry_order
_atom_site_calc_flag
_atom_site_refinement_flags_posn
B1 B 0.2714(2) 0.42738(16) 0.21872(19) 0.0171(4) Uani 1 1 d .
O10 O 0.46476(16) 0.65308(11) 0.20464(14) 0.0259(3) Uani 1 1 d .
O11 O 0.39206(14) 0.50052(10) 0.22717(12) 0.0182(3) Uani 1 1 d .
O12 O 0.13996(14) 0.44144(10) 0.11427(12) 0.0189(3) Uani 1 1 d .
O20 O 0.24149(16) 0.40911(11) 0.50702(13) 0.0222(3) Uani 1 1 d .
O21 O 0.22722(14) 0.44244(10) 0.32448(12) 0.0187(3) Uani 1 1 d .
O22 O 0.32733(15) 0.32818(10) 0.21241(12) 0.0190(3) Uani 1 1 d .
C10 C 0.3663(2) 0.59068(15) 0.17981(17) 0.0170(4) Uani 1 1 d .
C11 C 0.2134(2) 0.60916(14) 0.09486(17) 0.0166(4) Uani 1 1 d .
C12 C 0.1087(2) 0.53203(14) 0.06485(17) 0.0159(4) Uani 1 1 d .
C13 C -0.0335(2) 0.54881(16) -0.01928(18) 0.0203(4) Uani 1 1 d .
H13 H -0.1049 0.4963 -0.0413 0.024 Uiso 1 1 calc R
C14 C -0.0696(2) 0.64156(18) -0.07005(18) 0.0250(4) Uani 1 1 d .
H14 H -0.1665 0.6525 -0.1268 0.030 Uiso 1 1 calc R
C15 C 0.0336(3) 0.71972(16) -0.0395(2) 0.0262(5) Uani 1 1 d .
H15 H 0.0071 0.7836 -0.0743 0.031 Uiso 1 1 calc R
C16 C 0.1754(2) 0.70279(15) 0.04227(18) 0.0217(4) Uani 1 1 d .
H16 H 0.2471 0.7551 0.0627 0.026 Uiso 1 1 calc R
C20 C 0.27464(19) 0.38733(13) 0.42135(17) 0.0156(4) Uani 1 1 d .
C21 C 0.36459(19) 0.29831(13) 0.41639(17) 0.0153(4) Uani 1 1 d .
C22 C 0.38616(19) 0.27359(14) 0.31067(17) 0.0155(4) Uani 1 1 d .
C23 C 0.4683(2) 0.18835(14) 0.30528(18) 0.0188(4) Uani 1 1 d .
H23 H 0.4829 0.1712 0.2337 0.023 Uiso 1 1 calc R
C24 C 0.5282(2) 0.12890(14) 0.40401(19) 0.0208(4) Uani 1 1 d .
H24 H 0.5845 0.0714 0.4000 0.025 Uiso 1 1 calc R
C25 C 0.5067(2) 0.15274(15) 0.50921(19) 0.0215(4) Uani 1 1 d .
H25 H 0.5473 0.1114 0.5766 0.026 Uiso 1 1 calc R
C26 C 0.4257(2) 0.23696(14) 0.51494(18) 0.0186(4) Uani 1 1 d .
H26 H 0.4114 0.2534 0.5868 0.022 Uiso 1 1 calc R
N1 N 0.93346(17) 0.70383(12) 0.33257(15) 0.0160(3) Uani 1 1 d .
C1 C 0.9267(2) 0.69380(14) 0.45592(17) 0.0168(4) Uani 1 1 d .
H1A H 0.8355 0.6555 0.4508 0.020 Uiso 1 1 calc R
H1B H 0.9160 0.7612 0.4855 0.020 Uiso 1 1 calc R
C2 C 1.0614(2) 0.64330(15) 0.54535(18) 0.0187(4) Uani 1 1 d .
H2A H 1.1527 0.6833 0.5562 0.022 Uiso 1 1 calc R
H2B H 1.0761 0.5767 0.5160 0.022 Uiso 1 1 calc R
C3 C 1.0367(2) 0.63275(14) 0.66268(18) 0.0206(4) Uani 1 1 d .
H3A H 0.9441 0.5940 0.6512 0.025 Uiso 1 1 calc R
H3B H 1.0235 0.6996 0.6924 0.025 Uiso 1 1 calc R
C4 C 1.1696(2) 0.58040(15) 0.75358(19) 0.0222(4) Uani 1 1 d .
H4A H 1.1866 0.5159 0.7222 0.033 Uiso 1 1 calc GR
H4B H 1.1478 0.5699 0.8263 0.033 Uiso 1 1 calc GR
H4C H 1.2595 0.6218 0.7705 0.033 Uiso 1 1 calc GR
C5 C 0.79250(19) 0.76039(14) 0.25982(17) 0.0168(4) Uani 1 1 d .
H5A H 0.7041 0.7188 0.2538 0.020 Uiso 1 1 calc R
H5B H 0.7856 0.8218 0.3031 0.020 Uiso 1 1 calc R
C6 C 0.7836(2) 0.78955(16) 0.13563(19) 0.0238(4) Uani 1 1 d .
H6A H 0.8261 0.7354 0.1011 0.029 Uiso 1 1 calc R
H6B H 0.8440 0.8504 0.1392 0.029 Uiso 1 1 calc R
C7 C 0.6202(2) 0.80884(16) 0.05691(19) 0.0245(4) Uani 1 1 d .
H7A H 0.6175 0.8225 -0.0243 0.029 Uiso 1 1 calc R
H7B H 0.5611 0.7476 0.0543 0.029 Uiso 1 1 calc R
C8 C 0.5459(2) 0.89479(18) 0.0971(2) 0.0325(5) Uani 1 1 d .
H8A H 0.4420 0.9016 0.0435 0.049 Uiso 1 1 calc GR
H8B H 0.6007 0.9565 0.0965 0.049 Uiso 1 1 calc GR
H8C H 0.5468 0.8818 0.1771 0.049 Uiso 1 1 calc GR
C31 C 0.9389(2) 0.60139(14) 0.28012(18) 0.0173(4) Uani 1 1 d .
H31A H 0.9271 0.6099 0.1960 0.021 Uiso 1 1 calc R
H31B H 1.0395 0.5725 0.3204 0.021 Uiso 1 1 calc R
C32 C 0.8220(2) 0.52727(14) 0.28819(19) 0.0192(4) Uani 1 1 d .
H32A H 0.7217 0.5589 0.2606 0.023 Uiso 1 1 calc R
H32B H 0.8450 0.5067 0.3712 0.023 Uiso 1 1 calc R
C33 C 0.8211(2) 0.43609(15) 0.21255(19) 0.0234(4) Uani 1 1 d .
H33A H 0.7910 0.4566 0.1289 0.028 Uiso 1 1 calc R
H33B H 0.9238 0.4083 0.2361 0.028 Uiso 1 1 calc R
C34 C 0.7143(2) 0.35586(14) 0.2248(2) 0.0234(4) Uani 1 1 d .
H34A H 0.6132 0.3838 0.2046 0.035 Uiso 1 1 calc GR
H34B H 0.7483 0.3316 0.3063 0.035 Uiso 1 1 calc GR
H34C H 0.7125 0.3005 0.1715 0.035 Uiso 1 1 calc GR
C35 C 1.0741(2) 0.75806(14) 0.33408(18) 0.0181(4) Uani 1 1 d .
H35A H 1.0748 0.7612 0.2524 0.022 Uiso 1 1 calc R
H35B H 1.1624 0.7185 0.3812 0.022 Uiso 1 1 calc R
C36 C 1.0911(2) 0.86350(14) 0.3839(2) 0.0229(4) Uani 1 1 d .
H36A H 1.0631 0.8645 0.4556 0.027 Uiso 1 1 calc R
H36B H 1.0226 0.9089 0.3252 0.027 Uiso 1 1 calc R
C37 C 1.2532(2) 0.89998(14) 0.41473(18) 0.0217(4) Uani 1 1 d .
H37A H 1.2614 0.9677 0.4489 0.026 Uiso 1 1 calc R
H37B H 1.3202 0.8556 0.4758 0.026 Uiso 1 1 calc R
C38 C 1.3070(2) 0.90293(18) 0.3104(2) 0.0305(5) Uani 1 1 d .
H38A H 1.2425 0.9476 0.2500 0.046 Uiso 1 1 calc GR
H38B H 1.3026 0.8358 0.2776 0.046 Uiso 1 1 calc GR
H38C H 1.4105 0.9273 0.3362 0.046 Uiso 1 1 calc GR

loop_
_atom_site_aniso_label
_atom_site_aniso_U_11
_atom_site_aniso_U_22
_atom_site_aniso_U_33
_atom_site_aniso_U_23
_atom_site_aniso_U_13
_atom_site_aniso_U_12
B1 0.0164(9) 0.0160(10) 0.0178(10) 0.0023(8) 0.0045(8) 0.0015(8)
O10 0.0210(7) 0.0258(7) 0.0285(8) 0.0008(6) 0.0055(6) -0.0082(6)
O11 0.0138(6) 0.0194(7) 0.0193(7) 0.0028(5) 0.0032(5) 0.0008(5)
O12 0.0173(6) 0.0159(7) 0.0201(7) 0.0028(5) 0.0021(5) -0.0027(5)
O20 0.0284(7) 0.0195(6) 0.0228(7) -0.0007(6) 0.0141(6) -0.0006(6)
O21 0.0200(6) 0.0170(6) 0.0199(7) 0.0021(5) 0.0078(5) 0.0043(5)
O22 0.0257(7) 0.0160(6) 0.0157(7) 0.0033(5) 0.0075(5) 0.0048(5)
C10 0.0188(9) 0.0186(9) 0.0156(9) -0.0020(7) 0.0084(7) -0.0007(7)
C11 0.0202(9) 0.0168(9) 0.0145(9) -0.0005(7) 0.0083(7) 0.0012(7)
C12 0.0168(9) 0.0184(9) 0.0136(9) -0.0001(7) 0.0067(7) 0.0018(7)
C13 0.0164(9) 0.0270(10) 0.0161(10) 0.0019(8) 0.0039(7) -0.0005(8)
C14 0.0203(9) 0.0361(11) 0.0173(10) 0.0063(9) 0.0049(7) 0.0092(9)
C15 0.0341(11) 0.0224(10) 0.0245(11) 0.0072(8) 0.0133(9) 0.0117(8)
C16 0.0294(10) 0.0182(9) 0.0191(10) 0.0012(8) 0.0105(8) 0.0006(8)
C20 0.0141(8) 0.0146(8) 0.0186(10) -0.0004(7) 0.0063(7) -0.0037(7)
C21 0.0127(7) 0.0135(8) 0.0190(9) -0.0001(7) 0.0046(7) -0.0040(6)
C22 0.0131(8) 0.0154(8) 0.0174(9) 0.0016(7) 0.0047(7) -0.0031(7)
C23 0.0178(8) 0.0173(9) 0.0217(10) -0.0016(7) 0.0074(7) -0.0010(7)
C24 0.0157(9) 0.0145(9) 0.0305(11) 0.0016(8) 0.0056(8) 0.0005(7)
C25 0.0173(8) 0.0183(9) 0.0249(10) 0.0078(8) 0.0023(7) -0.0002(7)
C26 0.0154(8) 0.0207(9) 0.0185(10) 0.0010(7) 0.0045(7) -0.0045(7)
N1 0.0139(7) 0.0150(7) 0.0191(8) -0.0013(6) 0.0058(6) 0.0007(6)
C1 0.0155(8) 0.0175(8) 0.0184(9) -0.0032(7) 0.0073(7) 0.0009(7)
C2 0.0156(8) 0.0181(8) 0.0215(10) -0.0027(8) 0.0051(7) 0.0010(7)
C3 0.0194(9) 0.0203(10) 0.0220(10) -0.0010(8) 0.0069(8) -0.0007(7)
C4 0.0214(9) 0.0210(9) 0.0229(11) 0.0015(8) 0.0059(8) -0.0004(8)
C5 0.0133(8) 0.0185(9) 0.0176(10) -0.0005(7) 0.0041(7) 0.0012(7)
C6 0.0222(9) 0.0288(11) 0.0220(11) 0.0037(8) 0.0097(8) 0.0018(8)
C7 0.0235(10) 0.0311(11) 0.0172(10) 0.0021(8) 0.0048(8) -0.0011(8)
C8 0.0226(10) 0.0372(12) 0.0307(12) 0.0005(10) 0.0003(9) 0.0046(9)
C31 0.0169(8) 0.0152(9) 0.0204(9) -0.0044(7) 0.0072(7) 0.0005(7)
C32 0.0181(8) 0.0166(9) 0.0239(10) -0.0028(7) 0.0085(7) -0.0009(7)
C33 0.0210(9) 0.0206(10) 0.0309(11) -0.0083(8) 0.0118(8) -0.0047(8)
C34 0.0220(9) 0.0161(9) 0.0307(11) -0.0013(8) 0.0071(8) -0.0026(7)
C35 0.0132(8) 0.0185(9) 0.0229(10) -0.0017(7) 0.0064(7) -0.0015(7)
C36 0.0165(9) 0.0178(10) 0.0331(12) -0.0047(8) 0.0070(8) 0.0000(7)
C37 0.0176(9) 0.0202(10) 0.0247(10) -0.0032(8) 0.0040(8) -0.0013(8)
C38 0.0302(11) 0.0311(11) 0.0318(12) -0.0014(9) 0.0129(9) -0.0099(9)

loop_
_atom_type_symbol
_atom_type_description
_atom_type_scat_dispersion_real
_atom_type_scat_dispersion_imag
_atom_type_scat_source
C C 0.0181 0.0091 'International Tables Vol C Tables 4.2.6.8 and 6.1.1.4'
H H 0.0000 0.0000 'International Tables Vol C Tables 4.2.6.8 and 6.1.1.4'
B B 0.0090 0.0039 'International Tables Vol C Tables 4.2.6.8 and 6.1.1.4'
N N 0.0311 0.0180 'International Tables Vol C Tables 4.2.6.8 and 6.1.1.4'
O O 0.0492 0.0322 'International Tables Vol C Tables 4.2.6.8 and 6.1.1.4'

loop_
_geom_angle_atom_site_label_1
_geom_angle_atom_site_label_2
_geom_angle_atom_site_label_3
_geom_angle
O11 B1 O21 106.87(15)
O12 B1 O11 112.72(16)
O12 B1 O21 108.43(15)
O22 B1 O11 108.89(15)
O22 B1 O12 107.21(15)
O22 B1 O21 112.80(16)
C10 O11 B1 123.42(15)
C12 O12 B1 119.83(15)
C20 O21 B1 124.84(15)
C22 O22 B1 120.32(16)
O10 C10 O11 120.79(17)
O10 C10 C11 122.91(18)
O11 C10 C11 116.29(16)
C12 C11 C10 119.78(17)
C12 C11 C16 120.00(17)
C16 C11 C10 120.19(18)
O12 C12 C11 121.91(16)
O12 C12 C13 118.59(17)
C11 C12 C13 119.49(17)
C14 C13 C12 119.88(18)
C13 C14 C15 121.13(18)
C16 C15 C14 119.08(19)
C15 C16 C11 120.41(19)
O20 C20 O21 120.55(17)
O20 C20 C21 123.36(17)
O21 C20 C21 116.07(17)
C22 C21 C20 119.68(17)
C26 C21 C20 121.08(18)
C26 C21 C22 119.23(17)
O22 C22 C21 121.99(17)
O22 C22 C23 118.31(18)
C23 C22 C21 119.68(17)
C24 C23 C22 120.13(19)
C23 C24 C25 120.51(18)
C26 C25 C24 119.55(18)
C25 C26 C21 120.91(19)
C1 N1 C5 106.46(14)
C1 N1 C31 110.32(15)
C31 N1 C5 111.01(14)
C35 N1 C1 111.47(14)
C35 N1 C5 111.26(14)
C35 N1 C31 106.39(14)
N1 C1 C2 115.25(15)
C1 C2 C3 109.99(15)
C2 C3 C4 111.00(17)
C6 C5 N1 115.73(15)
C5 C6 C7 110.70(17)
C8 C7 C6 114.35(18)
C32 C31 N1 115.73(16)
C31 C32 C33 109.87(17)
C34 C33 C32 112.06(17)
N1 C35 C36 115.04(16)
C35 C36 C37 110.66(16)
C38 C37 C36 113.86(18)

loop_
_geom_bond_atom_site_label_1
_geom_bond_atom_site_label_2
_geom_bond_distance
B1 O11 1.486(2)
B1 O12 1.450(2)
B1 O21 1.490(3)
B1 O22 1.446(2)
O10 C10 1.214(3)
O11 C10 1.325(2)
O12 C12 1.342(2)
O20 C20 1.217(2)
O21 C20 1.325(2)
O22 C22 1.342(2)
C10 C11 1.482(3)
C11 C12 1.394(3)
C11 C16 1.399(3)
C12 C13 1.401(3)
C13 C14 1.378(3)
C14 C15 1.396(3)
C15 C16 1.387(3)
C20 C21 1.482(2)
C21 C22 1.402(3)
C21 C26 1.399(3)
C22 C23 1.399(3)
C23 C24 1.384(3)
C24 C25 1.393(3)
C25 C26 1.383(3)
N1 C1 1.520(3)
N1 C5 1.527(2)
N1 C31 1.523(2)
N1 C35 1.516(2)
C1 C2 1.520(2)
C2 C3 1.521(3)
C3 C4 1.529(3)
C5 C6 1.525(3)
C6 C7 1.537(3)
C7 C8 1.517(3)
C31 C32 1.520(3)
C32 C33 1.526(3)
C33 C34 1.522(3)
C35 C36 1.525(3)
C36 C37 1.535(3)
C37 C38 1.514(3)

loop_
_geom_torsion_atom_site_label_1
_geom_torsion_atom_site_label_2
_geom_torsion_atom_site_label_3
_geom_torsion_atom_site_label_4
_geom_torsion
B1 O11 C10 O10 168.13(18)
B1 O11 C10 C11 -12.9(3)
B1 O12 C12 C11 13.6(3)
B1 O12 C12 C13 -166.45(18)
B1 O21 C20 O20 174.71(16)
B1 O21 C20 C21 -7.0(2)
B1 O22 C22 C21 15.5(2)
B1 O22 C22 C23 -166.06(16)
O10 C10 C11 C12 175.89(19)
O10 C10 C11 C16 -2.2(3)
O11 B1 O12 C12 -26.9(2)
O11 B1 O21 C20 -99.03(19)
O11 B1 O22 C22 94.26(19)
O11 C10 C11 C12 -3.1(3)
O11 C10 C11 C16 178.80(18)
O12 B1 O11 C10 27.5(3)
O12 B1 O21 C20 139.20(16)
O12 B1 O22 C22 -143.51(16)
O12 C12 C13 C14 178.90(18)
O20 C20 C21 C22 174.16(17)
O20 C20 C21 C26 -4.4(3)
O21 B1 O11 C10 -91.6(2)
O21 B1 O12 C12 91.18(19)
O21 B1 O22 C22 -24.2(2)
O21 C20 C21 C22 -4.1(2)
O21 C20 C21 C26 177.36(16)
O22 B1 O11 C10 146.30(17)
O22 B1 O12 C12 -146.75(16)
O22 B1 O21 C20 20.6(2)
O22 C22 C23 C24 -178.70(17)
C10 C11 C12 O12 2.7(3)
C10 C11 C12 C13 -177.27(18)
C10 C11 C16 C15 178.36(19)
C11 C12 C13 C14 -1.1(3)
C12 C11 C16 C15 0.2(3)
C12 C13 C14 C15 0.3(3)
C13 C14 C15 C16 0.8(3)
C14 C15 C16 C11 -1.1(3)
C16 C11 C12 O12 -179.17(18)
C16 C11 C12 C13 0.9(3)
C20 C21 C22 O22 -0.1(2)
C20 C21 C22 C23 -178.60(16)
C20 C21 C26 C25 178.52(17)
C21 C22 C23 C24 -0.2(3)
C22 C21 C26 C25 0.0(3)
C22 C23 C24 C25 0.5(3)
C23 C24 C25 C26 -0.5(3)
C24 C25 C26 C21 0.3(3)
C26 C21 C22 O22 178.40(16)
C26 C21 C22 C23 -0.1(3)
N1 C1 C2 C3 -176.83(16)
N1 C5 C6 C7 158.62(16)
N1 C31 C32 C33 169.26(16)
N1 C35 C36 C37 163.63(17)
C1 N1 C5 C6 173.40(16)
C1 N1 C31 C32 49.3(2)
C1 N1 C35 C36 -59.7(2)
C1 C2 C3 C4 178.97(15)
C5 N1 C1 C2 -177.31(15)
C5 N1 C31 C32 -68.5(2)
C5 N1 C35 C36 59.0(2)
C5 C6 C7 C8 62.7(2)
C31 N1 C1 C2 62.2(2)
C31 N1 C5 C6 -66.5(2)
C31 N1 C35 C36 180.00(16)
C31 C32 C33 C34 175.61(17)
C35 N1 C1 C2 -55.8(2)
C35 N1 C5 C6 51.8(2)
C35 N1 C31 C32 170.34(16)
C35 C36 C37 C38 60.1(2)
